data_4121018
loop_
_publ_author_name
'Vincent T. Annibale'
'Daniel A. Dalessandro'
'Datong Song'

_publ_section_title
;
 Tuning the Reactivity of an Actor Ligand for Tandem CO2 and C-H
 Activations: From Spectator Metals to Metal-Free
;
_journal_name_full 'Journal of the American Chemical Society'
_journal_page_first 16175
_journal_page_last 16183
_journal_paper_doi 10.1021/ja4073832
_journal_volume 135
_journal_year 2013
_chemical_formula_sum 'C13 H10 N2 O2'
_chemical_formula_weight 226.23
_chemical_name_systematic
;
 ?
;
_space_group_crystal_system monoclinic
_space_group_IT_number 14
_space_group_name_Hall '-P 2yn'
_space_group_name_H-M_alt 'P 1 21/n 1'
_symmetry_space_group_name_Hall '-P 2yn'
_symmetry_space_group_name_H-M 'P 1 21/n 1'
_atom_sites_solution_hydrogens mixed
_audit_creation_method SHELXL-2013
_cell_angle_alpha 90
_cell_angle_beta 98.451(4)
_cell_angle_gamma 90
_cell_formula_units_Z 4
_cell_length_a 9.3412(6)
_cell_length_b 10.1759(8)
_cell_length_c 10.8764(8)
_cell_measurement_reflns_used 1796
_cell_measurement_temperature 150(2)
_cell_measurement_theta_max 24.998
_cell_measurement_theta_min 3.110
_cell_volume 1022.63(13)
_computing_structure_refinement 'SHELXL-2013 (Sheldrick, 2013)'
_diffrn_ambient_temperature 150(2)
_diffrn_measured_fraction_theta_full 0.974
_diffrn_measured_fraction_theta_max 0.997
_diffrn_radiation_type MoK\a
_diffrn_radiation_wavelength 0.71073
_diffrn_reflns_av_R_equivalents 0.0307
_diffrn_reflns_av_unetI/netI 0.0297
_diffrn_reflns_Laue_measured_fraction_full 0.974
_diffrn_reflns_Laue_measured_fraction_max 0.997
_diffrn_reflns_limit_h_max 11
_diffrn_reflns_limit_h_min -10
_diffrn_reflns_limit_k_max 12
_diffrn_reflns_limit_k_min -12
_diffrn_reflns_limit_l_max 12
_diffrn_reflns_limit_l_min -12
_diffrn_reflns_number 7419
_diffrn_reflns_point_group_measured_fraction_full 0.974
_diffrn_reflns_point_group_measured_fraction_max 0.997
_diffrn_reflns_theta_full 25.242
_diffrn_reflns_theta_max 24.998
_diffrn_reflns_theta_min 3.110
_exptl_absorpt_coefficient_mu 0.102
_exptl_absorpt_correction_T_max 0.7456
_exptl_absorpt_correction_T_min 0.6560
_exptl_absorpt_correction_type multi-scan
_exptl_absorpt_process_details 'Bruker Apex 2'
_exptl_crystal_colour Red
_exptl_crystal_density_diffrn 1.469
_exptl_crystal_description Prism
_exptl_crystal_F_000 472
_exptl_crystal_size_max 0.475
_exptl_crystal_size_mid 0.125
_exptl_crystal_size_min 0.075
_refine_diff_density_max 0.347
_refine_diff_density_min -0.195
_refine_diff_density_rms 0.043
_refine_ls_extinction_method none
_refine_ls_goodness_of_fit_ref 1.056
_refine_ls_hydrogen_treatment mixed
_refine_ls_matrix_type full
_refine_ls_number_parameters 159
_refine_ls_number_reflns 1796
_refine_ls_number_restraints 0
_refine_ls_restrained_S_all 1.056
_refine_ls_R_factor_all 0.0585
_refine_ls_R_factor_gt 0.0398
_refine_ls_shift/su_max 0.000
_refine_ls_shift/su_mean 0.000
_refine_ls_structure_factor_coef Fsqd
_refine_ls_weighting_details 'w=1/[\s^2^(Fo^2^)+(0.0467P)^2^+0.4402P] where P=(Fo^2^+2Fc^2^)/3'
_refine_ls_weighting_scheme calc
_refine_ls_wR_factor_gt 0.0961
_refine_ls_wR_factor_ref 0.1045
_reflns_Friedel_coverage 0.000
_reflns_number_gt 1377
_reflns_number_total 1796
_reflns_threshold_expression 'I > 2\s(I)'
_cod_data_source_file ja4073832_si_002_7.cif
_cod_data_source_block compound11
_cod_database_code 4121018
_shelx_space_group_comment
;
The symmetry employed for this shelxl refinement is uniquely defined
by the following loop, which should always be used as a source of
symmetry information in preference to the above space-group names.
They are only intended as comments.
;
_shelxl_version_number 2013-4

loop_
_space_group_symop_operation_xyz
'x, y, z'
'-x+1/2, y+1/2, -z+1/2'
'-x, -y, -z'
'x-1/2, -y-1/2, z-1/2'

loop_
_atom_site_label
_atom_site_type_symbol
_atom_site_fract_x
_atom_site_fract_y
_atom_site_fract_z
_atom_site_U_iso_or_equiv
_atom_site_adp_type
_atom_site_occupancy
_atom_site_site_symmetry_order
_atom_site_calc_flag
_atom_site_refinement_flags_posn
_atom_site_refinement_flags_adp
O1 O 0.10202(15) -0.05638(14) 0.88338(13) 0.0349(4) Uani 1 1 d . .
O2 O -0.05492(15) 0.10960(14) 0.89452(13) 0.0367(4) Uani 1 1 d . .
N1 N 0.22664(17) 0.07945(17) 0.43547(16) 0.0338(4) Uani 1 1 d . .
N2 N -0.01096(16) 0.29679(16) 0.44725(14) 0.0304(4) Uani 1 1 d . .
C4 C 0.16094(18) 0.03608(19) 0.64394(17) 0.0275(4) Uani 1 1 d . .
C3 C 0.2590(2) -0.0699(2) 0.65923(19) 0.0311(5) Uani 1 1 d . .
H3 H 0.2715 -0.1208 0.7332 0.037 Uiso 1 1 calc R U
C5 C 0.15007(19) 0.10626(19) 0.52923(17) 0.0282(5) Uani 1 1 d . .
C6 C 0.04366(19) 0.20675(19) 0.53387(17) 0.0276(5) Uani 1 1 d . .
C7 C -0.00751(18) 0.1992(2) 0.65101(17) 0.0271(5) Uani 1 1 d . .
C11 C 0.06483(19) 0.09274(19) 0.71941(17) 0.0272(4) Uani 1 1 d . .
C12 C 0.0334(2) 0.0507(2) 0.83651(18) 0.0291(5) Uani 1 1 d . .
C10 C -0.1140(2) 0.3801(2) 0.47240(19) 0.0337(5) Uani 1 1 d . .
H10 H -0.1527 0.4420 0.4110 0.040 Uiso 1 1 calc R U
C8 C -0.1132(2) 0.2893(2) 0.67556(19) 0.0318(5) Uani 1 1 d . .
H8 H -0.1482 0.2889 0.7533 0.038 Uiso 1 1 calc R U
C1 C 0.3166(2) -0.0214(2) 0.45566(19) 0.0346(5) Uani 1 1 d . .
H1 H 0.3721 -0.0437 0.3921 0.042 Uiso 1 1 calc R U
C2 C 0.3358(2) -0.0974(2) 0.5642(2) 0.0344(5) Uani 1 1 d . .
H2 H 0.4025 -0.1684 0.5720 0.041 Uiso 1 1 calc R U
C9 C -0.1652(2) 0.3783(2) 0.58440(19) 0.0349(5) Uani 1 1 d . .
H9 H -0.2377 0.4393 0.5993 0.042 Uiso 1 1 calc R U
C13 C 0.0402(2) 0.3013(2) 0.32485(19) 0.0429(6) Uani 1 1 d . .
H13A H -0.0160 0.3666 0.2719 0.064 Uiso 1 1 calc R U
H13B H 0.0277 0.2147 0.2853 0.064 Uiso 1 1 calc R U
H13C H 0.1428 0.3255 0.3362 0.064 Uiso 1 1 calc R U
H1B H 0.075(3) -0.082(3) 0.971(2) 0.065(8) Uiso 1 1 d . .

loop_
_atom_site_aniso_label
_atom_site_aniso_U_11
_atom_site_aniso_U_22
_atom_site_aniso_U_33
_atom_site_aniso_U_23
_atom_site_aniso_U_13
_atom_site_aniso_U_12
O1 0.0395(8) 0.0339(9) 0.0303(8) 0.0055(6) 0.0018(6) 0.0023(6)
O2 0.0378(8) 0.0398(9) 0.0334(8) 0.0024(7) 0.0079(6) 0.0025(7)
N1 0.0282(9) 0.0368(10) 0.0358(10) -0.0065(8) 0.0033(7) -0.0045(8)
N2 0.0299(9) 0.0303(9) 0.0294(9) 0.0019(7) -0.0006(7) -0.0047(7)
C4 0.0219(9) 0.0280(11) 0.0303(11) -0.0033(9) -0.0036(8) -0.0059(8)
C3 0.0264(10) 0.0316(11) 0.0330(11) -0.0011(9) -0.0034(8) -0.0036(8)
C5 0.0241(9) 0.0310(11) 0.0283(11) -0.0037(9) 0.0001(8) -0.0071(8)
C6 0.0242(9) 0.0272(11) 0.0290(10) 0.0007(9) -0.0043(8) -0.0061(8)
C7 0.0219(9) 0.0289(11) 0.0287(10) -0.0036(8) -0.0022(8) -0.0054(8)
C11 0.0236(9) 0.0290(11) 0.0277(10) 0.0003(9) -0.0013(8) -0.0027(8)
C12 0.0264(10) 0.0281(11) 0.0308(11) -0.0019(9) -0.0030(8) -0.0019(8)
C10 0.0304(10) 0.0301(12) 0.0379(12) 0.0030(9) -0.0039(9) -0.0006(9)
C8 0.0277(10) 0.0332(12) 0.0337(11) -0.0029(9) 0.0012(8) -0.0034(9)
C1 0.0287(10) 0.0401(13) 0.0354(12) -0.0082(10) 0.0058(8) -0.0035(9)
C2 0.0251(10) 0.0312(12) 0.0452(13) -0.0090(10) -0.0004(9) -0.0003(9)
C9 0.0268(10) 0.0328(12) 0.0433(13) -0.0010(10) -0.0007(9) 0.0017(9)
C13 0.0502(13) 0.0440(14) 0.0339(12) 0.0083(11) 0.0047(10) 0.0009(11)

loop_
_atom_type_symbol
_atom_type_description
_atom_type_scat_dispersion_real
_atom_type_scat_dispersion_imag
_atom_type_scat_source
C C 0.0033 0.0016 'International Tables Vol C Tables 4.2.6.8 and 6.1.1.4'
H H 0.0000 0.0000 'International Tables Vol C Tables 4.2.6.8 and 6.1.1.4'
N N 0.0061 0.0033 'International Tables Vol C Tables 4.2.6.8 and 6.1.1.4'
O O 0.0106 0.0060 'International Tables Vol C Tables 4.2.6.8 and 6.1.1.4'

loop_
_geom_angle_atom_site_label_1
_geom_angle_atom_site_label_2
_geom_angle_atom_site_label_3
_geom_angle
C1 N1 C5 115.03(18)
C10 N2 C6 119.50(17)
C10 N2 C13 120.05(17)
C6 N2 C13 120.43(17)
C3 C4 C11 134.09(18)
C3 C4 C5 116.58(17)
C11 C4 C5 109.33(17)
C2 C3 C4 118.06(19)
N1 C5 C4 125.34(18)
N1 C5 C6 127.98(18)
C4 C5 C6 106.68(16)
N2 C6 C7 120.96(17)
N2 C6 C5 130.46(17)
C7 C6 C5 108.56(16)
C8 C7 C11 133.65(18)
C8 C7 C6 118.21(18)
C11 C7 C6 108.13(16)
C12 C11 C4 128.93(18)
C12 C11 C7 123.62(17)
C4 C11 C7 107.29(17)
O2 C12 O1 120.83(18)
O2 C12 C11 122.99(18)
O1 C12 C11 116.18(17)
N2 C10 C9 121.81(19)
C9 C8 C7 118.46(19)
N1 C1 C2 124.53(19)
C3 C2 C1 120.45(19)
C10 C9 C8 121.03(19)

loop_
_geom_bond_atom_site_label_1
_geom_bond_atom_site_label_2
_geom_bond_distance
O1 C12 1.328(2)
O2 C12 1.261(2)
N1 C1 1.324(3)
N1 C5 1.357(2)
N2 C10 1.341(3)
N2 C6 1.359(2)
N2 C13 1.480(3)
C4 C3 1.409(3)
C4 C11 1.424(3)
C4 C5 1.428(3)
C3 C2 1.370(3)
C5 C6 1.432(3)
C6 C7 1.427(3)
C7 C8 1.401(3)
C7 C11 1.427(3)
C11 C12 1.415(3)
C10 C9 1.373(3)
C8 C9 1.378(3)
C1 C2 1.401(3)
